data_4304841
loop_
_publ_author_name
'Amit Majumdar'
'Kuntal Pal'
'Sabyasachi Sarkar'

_publ_contact_author_address
;Department of Chemistry
Indian Institute of Technology, Kanpur
Kanpur - 208016
Uttar Pradesh
India
;
_publ_contact_author_email abya@iitk.ac.in
_publ_contact_author_name 'Prof. Sabyasachi Sarkar'
_publ_contact_author_phone '0512 - 259 - 7386'
_publ_section_title
;
Selectivity of Thiolate Ligand and Preference of Substrate in Model
Reactions of Dissimilatory Nitrate Reductase
;
_journal_name_full 'Inorganic Chemistry'
_journal_page_first 3393
_journal_page_last 3401
_journal_paper_doi 10.1021/ic7024268
_journal_volume 47
_journal_year 2008
_chemical_compound_source 'Sodium Molybdate'
_chemical_formula_moiety 'C28 H20 Mo N4 P S5, C24 H20 P, C H2 Cl2'
_chemical_formula_sum 'C53 H42 Cl2 Mo N4 P2 S5'
_chemical_formula_weight 1124.04
_chemical_name_common '[PPh4][Mo(PPh3)(SCH2CH3)(mnt)2].CH2Cl2'
_chemical_name_systematic
'Tetraphenylphosphonium bis(1,2-dicyanoethylenedithiolato) etanethiolato triphenylphosphinato molybdate (IV)'
_space_group_IT_number 2
_symmetry_cell_setting triclinic
_symmetry_Int_Tables_number 2
_symmetry_space_group_name_Hall '-P 1'
_symmetry_space_group_name_H-M 'P -1'
_atom_sites_solution_hydrogens geom
_atom_sites_solution_primary direct
_atom_sites_solution_secondary difmap
_audit_creation_method SHELXL-97
_cell_angle_alpha 113.494(5)
_cell_angle_beta 93.162(5)
_cell_angle_gamma 91.779(5)
_cell_formula_units_Z 2
_cell_length_a 12.645(5)
_cell_length_b 14.499(5)
_cell_length_c 16.709(5)
_cell_measurement_temperature 100(2)
_cell_measurement_theta_max 28.77
_cell_measurement_theta_min 2.2
_cell_volume 2800.5(17)
_computing_cell_refinement 'SAINT 6.45 ( Bruker, 2003)'
_computing_data_collection 'SMART 5.628 (Bruker, 2003)'
_computing_data_reduction 'SAINT 6.45  (Bruker, 2003)'
_computing_molecular_graphics 'Diamond 2.1e, ORTEP'
_computing_structure_refinement 'SHELXL-97 (Sheldrick, 1997)'
_computing_structure_solution SIR-97
_diffrn_ambient_temperature 100(2)
_diffrn_measured_fraction_theta_full 0.927
_diffrn_measured_fraction_theta_max 0.987
_diffrn_measurement_device_type 'Bruker SMART APEX'
_diffrn_measurement_method /w-scans
_diffrn_radiation_monochromator graphite
_diffrn_radiation_type MoK\a
_diffrn_radiation_wavelength 0.71069
_diffrn_reflns_av_R_equivalents 0.0547
_diffrn_reflns_av_sigmaI/netI 0.1580
_diffrn_reflns_limit_h_max 9
_diffrn_reflns_limit_h_min -16
_diffrn_reflns_limit_k_max 18
_diffrn_reflns_limit_k_min -19
_diffrn_reflns_limit_l_max 22
_diffrn_reflns_limit_l_min -20
_diffrn_reflns_number 18763
_diffrn_reflns_theta_full 28.77
_diffrn_reflns_theta_max 28.77
_diffrn_reflns_theta_min 2.16
_diffrn_source 'fine-focus sealed tube'
_exptl_absorpt_coefficient_mu 0.611
_exptl_absorpt_correction_T_max 0.954
_exptl_absorpt_correction_T_min 0.927
_exptl_absorpt_correction_type empirical
_exptl_crystal_colour 'Dark Violet'
_exptl_crystal_density_diffrn 1.333
_exptl_crystal_density_method 'not measured'
_exptl_crystal_description Block
_exptl_crystal_F_000 1148
_exptl_crystal_recrystallization_method 'Dichloromethane, Petrolium ether'
_exptl_crystal_size_max 0.20
_exptl_crystal_size_mid 0.10
_exptl_crystal_size_min 0.08
_refine_diff_density_max 0.663
_refine_diff_density_min -0.821
_refine_diff_density_rms 0.119
_refine_ls_extinction_method none
_refine_ls_goodness_of_fit_ref 0.909
_refine_ls_hydrogen_treatment constr
_refine_ls_matrix_type full
_refine_ls_number_parameters 605
_refine_ls_number_reflns 13509
_refine_ls_number_restraints 0
_refine_ls_restrained_S_all 0.909
_refine_ls_R_factor_all 0.1585
_refine_ls_R_factor_gt 0.0736
_refine_ls_shift/su_max 0.000
_refine_ls_shift/su_mean 0.000
_refine_ls_structure_factor_coef Fsqd
_refine_ls_weighting_details 'calc w=1/[\s^2^(Fo^2^)+(0.0882P)^2^+0.0000P] where P=(Fo^2^+2Fc^2^)/3'
_refine_ls_weighting_scheme calc
_refine_ls_wR_factor_gt 0.1628
_refine_ls_wR_factor_ref 0.2050
_reflns_number_gt 6389
_reflns_number_total 13509
_reflns_threshold_expression >2sigma(I)
_cod_data_source_file ic7024268-file003.cif
_cod_data_source_block 12jana_sol
_cod_depositor_comments
;
The following automatic conversions were performed:
'_exptl_absorpt_correction_type' value 'Empirical' changed to 'empirical'
according to '/home/saulius/struct/CIF-dictionaries/cif_core.dic'
dictionary named 'cif_core.dic' version 2.4.1 from 2010-06-29.

Automatic conversion script
Id: cif_fix_enum 1527 2010-12-29 10:47:43Z saulius 
;
_cod_database_code 4304841

loop_
_symmetry_equiv_pos_as_xyz
'x, y, z'
'-x, -y, -z'

loop_
_atom_site_label
_atom_site_type_symbol
_atom_site_fract_x
_atom_site_fract_y
_atom_site_fract_z
_atom_site_U_iso_or_equiv
_atom_site_adp_type
_atom_site_occupancy
_atom_site_symmetry_multiplicity
_atom_site_calc_flag
_atom_site_refinement_flags
_atom_site_disorder_assembly
_atom_site_disorder_group
Mo1 Mo 0.72297(4) 0.10441(3) 0.21904(3) 0.03776(16) Uani 1 1 d . . .
Cl1 Cl 0.3285(3) 0.0419(3) 0.2578(3) 0.1698(14) Uani 1 1 d . . .
Cl2 Cl 0.2770(5) 0.2469(5) 0.3382(3) 0.265(3) Uani 1 1 d . . .
S1 S 0.90205(13) 0.15926(11) 0.22368(9) 0.0461(4) Uani 1 1 d . . .
S2 S 0.73292(14) 0.05025(12) 0.06537(10) 0.0499(4) Uani 1 1 d . . .
S3 S 0.78708(13) 0.02287(11) 0.30752(10) 0.0460(4) Uani 1 1 d . . .
S4 S 0.59023(13) -0.02933(11) 0.17370(10) 0.0483(4) Uani 1 1 d . . .
S5 S 0.58277(13) 0.20548(11) 0.21068(10) 0.0502(4) Uani 1 1 d . . .
P1 P 0.74197(13) 0.25582(11) 0.36944(9) 0.0403(4) Uani 1 1 d . . .
P2 P 0.07357(14) 0.70874(11) 0.17028(10) 0.0444(4) Uani 1 1 d . . .
N1 N 1.1182(5) 0.1900(4) 0.0944(4) 0.0722(18) Uani 1 1 d . . .
N2 N 0.9029(6) 0.0497(4) -0.1084(4) 0.0716(18) Uani 1 1 d . . .
N3 N 0.7553(6) -0.1896(5) 0.3738(4) 0.090(2) Uani 1 1 d . . .
N4 N 0.4793(6) -0.2458(5) 0.2130(4) 0.081(2) Uani 1 1 d . . .
C1 C 0.9308(5) 0.1345(4) 0.1174(4) 0.0421(14) Uani 1 1 d . . .
C2 C 1.0341(6) 0.1651(4) 0.1031(4) 0.0495(16) Uani 1 1 d . . .
C3 C 0.8571(5) 0.0858(4) 0.0481(4) 0.0482(15) Uani 1 1 d . . .
C4 C 0.8815(5) 0.0642(4) -0.0397(4) 0.0479(15) Uani 1 1 d . . .
C5 C 0.7016(5) -0.0789(4) 0.2921(3) 0.0407(14) Uani 1 1 d . . .
C6 C 0.7274(6) -0.1412(5) 0.3365(4) 0.0612(19) Uani 1 1 d . . .
C7 C 0.6154(5) -0.1007(4) 0.2342(4) 0.0445(14) Uani 1 1 d . . .
C8 C 0.5410(5) -0.1826(5) 0.2220(4) 0.0531(17) Uani 1 1 d . . .
C9 C 0.4925(6) 0.1417(5) 0.1121(5) 0.069(2) Uani 1 1 d . . .
H9A H 0.5337 0.1119 0.0616 0.082 Uiso 1 1 calc R . .
H9B H 0.4508 0.0880 0.1183 0.082 Uiso 1 1 calc R . .
C10 C 0.4198(7) 0.2138(6) 0.0975(6) 0.093(3) Uani 1 1 d . . .
H10A H 0.3841 0.2482 0.1496 0.140 Uiso 1 1 calc R . .
H10B H 0.3684 0.1774 0.0498 0.140 Uiso 1 1 calc R . .
H10C H 0.4602 0.2619 0.0837 0.140 Uiso 1 1 calc R . .
C11 C 0.7143(5) 0.3783(4) 0.3668(4) 0.0449(14) Uani 1 1 d . . .
C12 C 0.6493(7) 0.4430(5) 0.4213(5) 0.077(2) Uani 1 1 d . . .
H12 H 0.6156 0.4250 0.4615 0.093 Uiso 1 1 calc R . .
C13 C 0.6321(8) 0.5345(6) 0.4185(7) 0.110(4) Uani 1 1 d . . .
H13 H 0.5873 0.5778 0.4566 0.132 Uiso 1 1 calc R . .
C14 C 0.6808(8) 0.5625(5) 0.3598(6) 0.090(3) Uani 1 1 d . . .
H14 H 0.6695 0.6248 0.3581 0.108 Uiso 1 1 calc R . .
C15 C 0.7458(7) 0.4983(5) 0.3038(5) 0.074(2) Uani 1 1 d . . .
H15 H 0.7781 0.5162 0.2630 0.088 Uiso 1 1 calc R . .
C16 C 0.7637(6) 0.4069(4) 0.3077(4) 0.0547(17) Uani 1 1 d . . .
H16 H 0.8094 0.3640 0.2702 0.066 Uiso 1 1 calc R . .
C17 C 0.6523(5) 0.2430(5) 0.4472(4) 0.0495(16) Uani 1 1 d . . .
C18 C 0.6682(6) 0.3034(6) 0.5356(4) 0.0656(19) Uani 1 1 d . . .
H18 H 0.7253 0.3508 0.5559 0.079 Uiso 1 1 calc R . .
C19 C 0.5997(8) 0.2939(8) 0.5942(5) 0.092(3) Uani 1 1 d . . .
H19 H 0.6112 0.3342 0.6536 0.110 Uiso 1 1 calc R . .
C20 C 0.5158(8) 0.2255(9) 0.5644(7) 0.104(4) Uani 1 1 d . . .
H20 H 0.4702 0.2189 0.6038 0.125 Uiso 1 1 calc R . .
C21 C 0.4970(7) 0.1645(8) 0.4748(7) 0.094(3) Uani 1 1 d . . .
H21 H 0.4388 0.1183 0.4549 0.112 Uiso 1 1 calc R . .
C22 C 0.5643(6) 0.1732(6) 0.4173(5) 0.070(2) Uani 1 1 d . . .
H22 H 0.5521 0.1329 0.3579 0.084 Uiso 1 1 calc R . .
C23 C 0.8709(5) 0.2768(4) 0.4295(3) 0.0429(14) Uani 1 1 d . . .
C24 C 0.9002(5) 0.2182(4) 0.4762(4) 0.0458(15) Uani 1 1 d . . .
H24 H 0.8505 0.1715 0.4795 0.055 Uiso 1 1 calc R . .
C25 C 0.9993(6) 0.2279(5) 0.5170(4) 0.0538(17) Uani 1 1 d . . .
H25 H 1.0165 0.1870 0.5462 0.065 Uiso 1 1 calc R . .
C26 C 1.0723(6) 0.2968(6) 0.5149(4) 0.069(2) Uani 1 1 d . . .
H26 H 1.1396 0.3031 0.5425 0.083 Uiso 1 1 calc R . .
C27 C 1.0471(6) 0.3571(6) 0.4722(5) 0.071(2) Uani 1 1 d . . .
H27 H 1.0977 0.4049 0.4717 0.085 Uiso 1 1 calc R . .
C28 C 0.9492(6) 0.3488(5) 0.4303(4) 0.0603(18) Uani 1 1 d . . .
H28 H 0.9339 0.3910 0.4020 0.072 Uiso 1 1 calc R . .
C29 C 0.1493(5) 0.7048(4) 0.0808(4) 0.0459(15) Uani 1 1 d . . .
C30 C 0.1078(6) 0.6588(5) -0.0022(4) 0.0575(18) Uani 1 1 d . . .
H30 H 0.0392 0.6296 -0.0138 0.069 Uiso 1 1 calc R . .
C31 C 0.1669(7) 0.6551(5) -0.0699(4) 0.067(2) Uani 1 1 d . . .
H31 H 0.1379 0.6222 -0.1272 0.081 Uiso 1 1 calc R . .
C32 C 0.2655(7) 0.6979(6) -0.0548(5) 0.070(2) Uani 1 1 d . . .
H32 H 0.3039 0.6961 -0.1013 0.084 Uiso 1 1 calc R . .
C33 C 0.3096(7) 0.7445(7) 0.0293(5) 0.092(3) Uani 1 1 d . . .
H33 H 0.3785 0.7732 0.0406 0.110 Uiso 1 1 calc R . .
C34 C 0.2500(6) 0.7481(6) 0.0970(5) 0.070(2) Uani 1 1 d . . .
H34 H 0.2788 0.7803 0.1545 0.084 Uiso 1 1 calc R . .
C35 C 0.1072(5) 0.8189(4) 0.2675(4) 0.0453(15) Uani 1 1 d . . .
C36 C 0.2012(6) 0.8246(5) 0.3184(4) 0.0606(18) Uani 1 1 d . . .
H36 H 0.2453 0.7710 0.3003 0.073 Uiso 1 1 calc R . .
C37 C 0.2298(7) 0.9075(5) 0.3945(5) 0.072(2) Uani 1 1 d . . .
H37 H 0.2907 0.9086 0.4287 0.086 Uiso 1 1 calc R . .
C38 C 0.1679(8) 0.9878(6) 0.4190(5) 0.082(2) Uani 1 1 d . . .
H38 H 0.1883 1.0453 0.4688 0.099 Uiso 1 1 calc R . .
C39 C 0.0771(8) 0.9845(6) 0.3715(5) 0.095(3) Uani 1 1 d . . .
H39 H 0.0344 1.0391 0.3905 0.114 Uiso 1 1 calc R . .
C40 C 0.0447(6) 0.8985(5) 0.2922(4) 0.0637(19) Uani 1 1 d . . .
H40 H -0.0171 0.8976 0.2590 0.076 Uiso 1 1 calc R . .
C41 C 0.0991(5) 0.6015(4) 0.1960(4) 0.0458(15) Uani 1 1 d . . .
C42 C 0.1459(7) 0.5198(5) 0.1397(5) 0.075(2) Uani 1 1 d . . .
H42 H 0.1688 0.5189 0.0875 0.090 Uiso 1 1 calc R . .
C43 C 0.1587(9) 0.4379(6) 0.1618(6) 0.106(3) Uani 1 1 d . . .
H43 H 0.1907 0.3819 0.1239 0.127 Uiso 1 1 calc R . .
C44 C 0.1249(8) 0.4379(6) 0.2386(6) 0.096(3) Uani 1 1 d . . .
H44 H 0.1341 0.3823 0.2523 0.115 Uiso 1 1 calc R . .
C45 C 0.0794(9) 0.5175(5) 0.2930(5) 0.094(3) Uani 1 1 d . . .
H45 H 0.0566 0.5174 0.3450 0.113 Uiso 1 1 calc R . .
C46 C 0.0652(7) 0.6009(5) 0.2734(4) 0.068(2) Uani 1 1 d . . .
H46 H 0.0329 0.6564 0.3120 0.082 Uiso 1 1 calc R . .
C47 C -0.0644(5) 0.7041(4) 0.1352(3) 0.0439(14) Uani 1 1 d . . .
C48 C -0.1348(6) 0.6319(5) 0.1392(4) 0.0638(19) Uani 1 1 d . . .
H48 H -0.1126 0.5864 0.1622 0.077 Uiso 1 1 calc R . .
C49 C -0.2417(7) 0.6286(7) 0.1075(6) 0.090(3) Uani 1 1 d . . .
H49 H -0.2894 0.5778 0.1063 0.108 Uiso 1 1 calc R . .
C50 C -0.2748(6) 0.6995(6) 0.0790(4) 0.067(2) Uani 1 1 d . . .
H50 H -0.3463 0.6998 0.0629 0.081 Uiso 1 1 calc R . .
C51 C -0.2048(6) 0.7701(6) 0.0735(4) 0.0623(18) Uani 1 1 d . . .
H51 H -0.2271 0.8149 0.0497 0.075 Uiso 1 1 calc R . .
C52 C -0.0995(6) 0.7738(5) 0.1044(4) 0.0538(17) Uani 1 1 d . . .
H52 H -0.0522 0.8241 0.1042 0.065 Uiso 1 1 calc R . .
C53 C 0.2450(13) 0.1383(11) 0.2694(11) 0.190(6) Uani 1 1 d . . .
H53A H 0.2347 0.1419 0.2128 0.228 Uiso 1 1 calc R . .
H53B H 0.1766 0.1187 0.2831 0.228 Uiso 1 1 calc R . .

loop_
_atom_site_aniso_label
_atom_site_aniso_U_11
_atom_site_aniso_U_22
_atom_site_aniso_U_33
_atom_site_aniso_U_23
_atom_site_aniso_U_13
_atom_site_aniso_U_12
Mo1 0.0389(3) 0.0385(3) 0.0390(3) 0.0193(2) -0.0009(2) 0.0013(2)
Cl1 0.121(3) 0.185(3) 0.198(4) 0.073(3) 0.000(3) -0.001(3)
Cl2 0.272(7) 0.295(6) 0.179(4) 0.035(4) 0.013(4) 0.137(6)
S1 0.0445(9) 0.0519(9) 0.0422(8) 0.0194(7) 0.0018(7) 0.0003(7)
S2 0.0530(10) 0.0534(9) 0.0420(8) 0.0187(7) -0.0012(8) -0.0040(8)
S3 0.0476(9) 0.0425(8) 0.0522(9) 0.0253(7) -0.0090(7) -0.0013(7)
S4 0.0471(9) 0.0519(9) 0.0502(9) 0.0274(7) -0.0107(8) -0.0078(8)
S5 0.0478(10) 0.0515(9) 0.0542(9) 0.0251(8) -0.0037(8) 0.0068(8)
P1 0.0437(9) 0.0434(8) 0.0385(8) 0.0206(7) 0.0050(7) 0.0068(7)
P2 0.0559(11) 0.0413(8) 0.0366(8) 0.0160(7) 0.0039(8) 0.0048(8)
N1 0.058(4) 0.074(4) 0.094(5) 0.042(4) 0.023(4) 0.000(3)
N2 0.103(5) 0.059(4) 0.055(4) 0.023(3) 0.021(4) 0.009(4)
N3 0.106(6) 0.082(4) 0.102(5) 0.066(4) -0.040(4) -0.016(4)
N4 0.085(5) 0.092(5) 0.077(4) 0.051(4) -0.018(4) -0.035(4)
C1 0.041(3) 0.041(3) 0.048(3) 0.020(3) 0.004(3) 0.004(3)
C2 0.062(5) 0.039(3) 0.048(4) 0.018(3) 0.007(3) 0.007(3)
C3 0.060(4) 0.037(3) 0.054(4) 0.023(3) 0.008(3) 0.008(3)
C4 0.063(4) 0.037(3) 0.044(4) 0.016(3) 0.010(3) 0.005(3)
C5 0.044(3) 0.047(3) 0.034(3) 0.021(3) -0.010(3) 0.000(3)
C6 0.073(5) 0.047(4) 0.067(4) 0.029(3) -0.006(4) -0.012(4)
C7 0.048(4) 0.044(3) 0.043(3) 0.018(3) 0.008(3) 0.003(3)
C8 0.052(4) 0.065(4) 0.049(4) 0.033(3) -0.009(3) -0.012(3)
C9 0.054(4) 0.082(5) 0.074(5) 0.040(4) -0.024(4) -0.006(4)
C10 0.084(6) 0.093(6) 0.112(7) 0.055(5) -0.033(5) 0.014(5)
C11 0.047(4) 0.040(3) 0.048(4) 0.018(3) -0.002(3) 0.008(3)
C12 0.085(6) 0.059(4) 0.107(6) 0.049(4) 0.036(5) 0.025(4)
C13 0.141(9) 0.074(6) 0.149(9) 0.068(6) 0.081(8) 0.053(6)
C14 0.108(7) 0.046(4) 0.130(8) 0.048(5) 0.011(6) 0.015(5)
C15 0.090(6) 0.059(4) 0.086(6) 0.043(4) 0.012(5) 0.003(4)
C16 0.071(5) 0.046(3) 0.049(4) 0.019(3) 0.010(3) 0.008(3)
C17 0.051(4) 0.060(4) 0.047(4) 0.030(3) 0.013(3) 0.013(3)
C18 0.069(5) 0.086(5) 0.049(4) 0.032(4) 0.013(4) 0.030(4)
C19 0.111(8) 0.137(8) 0.052(5) 0.055(5) 0.035(5) 0.070(7)
C20 0.072(6) 0.179(11) 0.117(9) 0.110(9) 0.044(6) 0.038(7)
C21 0.065(6) 0.140(8) 0.109(7) 0.080(7) 0.036(6) 0.014(6)
C22 0.057(5) 0.100(6) 0.075(5) 0.055(5) 0.021(4) 0.010(4)
C23 0.054(4) 0.040(3) 0.033(3) 0.013(2) 0.006(3) 0.008(3)
C24 0.052(4) 0.041(3) 0.038(3) 0.008(3) 0.002(3) 0.003(3)
C25 0.062(5) 0.056(4) 0.035(3) 0.010(3) -0.011(3) 0.022(4)
C26 0.066(5) 0.075(5) 0.048(4) 0.008(4) -0.018(4) 0.016(4)
C27 0.057(5) 0.074(5) 0.072(5) 0.021(4) -0.011(4) -0.013(4)
C28 0.060(5) 0.057(4) 0.065(4) 0.027(3) -0.002(4) 0.001(4)
C29 0.051(4) 0.043(3) 0.047(4) 0.020(3) 0.009(3) 0.008(3)
C30 0.063(5) 0.067(4) 0.038(3) 0.018(3) -0.003(3) -0.010(4)
C31 0.085(6) 0.072(5) 0.046(4) 0.023(4) 0.017(4) 0.009(4)
C32 0.073(6) 0.089(5) 0.065(5) 0.047(4) 0.022(4) 0.020(5)
C33 0.054(5) 0.159(8) 0.080(6) 0.065(6) 0.013(5) 0.002(5)
C34 0.049(4) 0.113(6) 0.049(4) 0.033(4) -0.002(3) 0.004(4)
C35 0.059(4) 0.045(3) 0.034(3) 0.017(3) 0.002(3) 0.008(3)
C36 0.060(5) 0.061(4) 0.058(4) 0.022(3) -0.007(4) 0.009(4)
C37 0.093(6) 0.062(4) 0.056(4) 0.024(4) -0.028(4) -0.005(4)
C38 0.102(7) 0.068(5) 0.054(5) 0.005(4) -0.021(5) 0.001(5)
C39 0.103(7) 0.060(5) 0.092(6) -0.002(5) 0.009(6) 0.027(5)
C40 0.065(5) 0.051(4) 0.057(4) 0.004(3) -0.012(4) 0.016(4)
C41 0.065(4) 0.039(3) 0.033(3) 0.015(3) 0.000(3) 0.004(3)
C42 0.115(7) 0.054(4) 0.056(4) 0.017(3) 0.027(5) 0.023(4)
C43 0.173(11) 0.049(5) 0.092(7) 0.022(4) 0.017(7) 0.045(6)
C44 0.167(10) 0.060(5) 0.071(6) 0.040(5) -0.011(6) 0.014(6)
C45 0.182(11) 0.055(5) 0.051(4) 0.029(4) -0.001(5) 0.003(6)
C46 0.114(7) 0.046(4) 0.046(4) 0.018(3) 0.012(4) 0.008(4)
C47 0.053(4) 0.047(3) 0.032(3) 0.016(3) 0.002(3) 0.001(3)
C48 0.071(5) 0.064(4) 0.064(4) 0.034(4) -0.001(4) 0.000(4)
C49 0.066(6) 0.098(6) 0.120(7) 0.063(6) 0.000(5) -0.023(5)
C50 0.042(4) 0.089(5) 0.064(5) 0.025(4) -0.008(4) 0.006(4)
C51 0.058(5) 0.083(5) 0.051(4) 0.031(4) 0.002(4) 0.010(4)
C52 0.057(4) 0.057(4) 0.052(4) 0.027(3) 0.009(3) -0.002(3)
C53 0.207(18) 0.145(12) 0.221(16) 0.078(12) -0.011(14) 0.034(12)

loop_
_atom_type_symbol
_atom_type_description
_atom_type_scat_dispersion_real
_atom_type_scat_dispersion_imag
_atom_type_scat_source
C C 0.0033 0.0016 'International Tables Vol C Tables 4.2.6.8 and 6.1.1.4'
H H 0.0000 0.0000 'International Tables Vol C Tables 4.2.6.8 and 6.1.1.4'
N N 0.0061 0.0033 'International Tables Vol C Tables 4.2.6.8 and 6.1.1.4'
P P 0.1023 0.0942 'International Tables Vol C Tables 4.2.6.8 and 6.1.1.4'
S S 0.1246 0.1234 'International Tables Vol C Tables 4.2.6.8 and 6.1.1.4'
Mo Mo -1.6832 0.6857 'International Tables Vol C Tables 4.2.6.8 and 6.1.1.4'
Cl Cl 0.1484 0.1585 'International Tables Vol C Tables 4.2.6.8 and 6.1.1.4'

loop_
_geom_angle_atom_site_label_1
_geom_angle_atom_site_label_2
_geom_angle_atom_site_label_3
_geom_angle
_geom_angle_site_symmetry_1
_geom_angle_site_symmetry_3
_geom_angle_publ_flag
S3 Mo1 S1 85.33(6) . . ?
S3 Mo1 S5 139.67(6) . . ?
S1 Mo1 S5 121.16(6) . . ?
S3 Mo1 S4 82.24(6) . . ?
S1 Mo1 S4 149.23(6) . . ?
S5 Mo1 S4 85.34(6) . . ?
S3 Mo1 S2 127.10(6) . . ?
S1 Mo1 S2 83.14(6) . . ?
S5 Mo1 S2 88.56(6) . . ?
S4 Mo1 S2 82.18(6) . . ?
S3 Mo1 P1 80.31(6) . . ?
S1 Mo1 P1 79.21(5) . . ?
S5 Mo1 P1 76.30(6) . . ?
S4 Mo1 P1 125.72(6) . . ?
S2 Mo1 P1 145.93(5) . . ?
C1 S1 Mo1 107.2(2) . . ?
C3 S2 Mo1 107.6(2) . . ?
C5 S3 Mo1 109.11(19) . . ?
C7 S4 Mo1 107.6(2) . . ?
C9 S5 Mo1 112.1(3) . . ?
C23 P1 C17 102.5(3) . . ?
C23 P1 C11 104.6(3) . . ?
C17 P1 C11 104.3(3) . . ?
C23 P1 Mo1 115.78(19) . . ?
C17 P1 Mo1 113.0(2) . . ?
C11 P1 Mo1 115.19(19) . . ?
C35 P2 C47 110.5(3) . . ?
C35 P2 C29 112.3(3) . . ?
C47 P2 C29 107.2(3) . . ?
C35 P2 C41 107.2(3) . . ?
C47 P2 C41 109.7(3) . . ?
C29 P2 C41 110.0(3) . . ?
C3 C1 C2 120.7(5) . . ?
C3 C1 S1 121.3(5) . . ?
C2 C1 S1 118.1(4) . . ?
N1 C2 C1 177.7(7) . . ?
C1 C3 C4 121.2(6) . . ?
C1 C3 S2 120.6(5) . . ?
C4 C3 S2 118.2(5) . . ?
N2 C4 C3 177.8(7) . . ?
C7 C5 C6 121.7(5) . . ?
C7 C5 S3 119.6(4) . . ?
C6 C5 S3 118.6(4) . . ?
N3 C6 C5 175.5(8) . . ?
C5 C7 C8 121.0(5) . . ?
C5 C7 S4 121.3(4) . . ?
C8 C7 S4 117.7(4) . . ?
N4 C8 C7 177.8(8) . . ?
C10 C9 S5 111.2(5) . . ?
C10 C9 H9A 109.4 . . ?
S5 C9 H9A 109.4 . . ?
C10 C9 H9B 109.4 . . ?
S5 C9 H9B 109.4 . . ?
H9A C9 H9B 108.0 . . ?
C9 C10 H10A 109.5 . . ?
C9 C10 H10B 109.5 . . ?
H10A C10 H10B 109.5 . . ?
C9 C10 H10C 109.5 . . ?
H10A C10 H10C 109.5 . . ?
H10B C10 H10C 109.5 . . ?
C12 C11 C16 118.3(6) . . ?
C12 C11 P1 123.1(5) . . ?
C16 C11 P1 118.6(5) . . ?
C11 C12 C13 121.3(7) . . ?
C11 C12 H12 119.3 . . ?
C13 C12 H12 119.3 . . ?
C14 C13 C12 120.3(8) . . ?
C14 C13 H13 119.9 . . ?
C12 C13 H13 119.9 . . ?
C15 C14 C13 119.5(7) . . ?
C15 C14 H14 120.3 . . ?
C13 C14 H14 120.3 . . ?
C14 C15 C16 120.0(7) . . ?
C14 C15 H15 120.0 . . ?
C16 C15 H15 120.0 . . ?
C15 C16 C11 120.6(7) . . ?
C15 C16 H16 119.7 . . ?
C11 C16 H16 119.7 . . ?
C18 C17 C22 119.0(6) . . ?
C18 C17 P1 120.8(5) . . ?
C22 C17 P1 120.2(5) . . ?
C17 C18 C19 120.6(8) . . ?
C17 C18 H18 119.7 . . ?
C19 C18 H18 119.7 . . ?
C20 C19 C18 119.6(8) . . ?
C20 C19 H19 120.2 . . ?
C18 C19 H19 120.2 . . ?
C19 C20 C21 120.9(8) . . ?
C19 C20 H20 119.6 . . ?
C21 C20 H20 119.6 . . ?
C22 C21 C20 119.6(9) . . ?
C22 C21 H21 120.2 . . ?
C20 C21 H21 120.2 . . ?
C21 C22 C17 120.3(8) . . ?
C21 C22 H22 119.8 . . ?
C17 C22 H22 119.8 . . ?
C24 C23 C28 115.6(6) . . ?
C24 C23 P1 121.1(5) . . ?
C28 C23 P1 123.3(5) . . ?
C25 C24 C23 122.2(6) . . ?
C25 C24 H24 118.9 . . ?
C23 C24 H24 118.9 . . ?
C26 C25 C24 120.2(6) . . ?
C26 C25 H25 119.9 . . ?
C24 C25 H25 119.9 . . ?
C25 C26 C27 120.0(7) . . ?
C25 C26 H26 120.0 . . ?
C27 C26 H26 120.0 . . ?
C26 C27 C28 121.3(7) . . ?
C26 C27 H27 119.4 . . ?
C28 C27 H27 119.4 . . ?
C27 C28 C23 120.8(6) . . ?
C27 C28 H28 119.6 . . ?
C23 C28 H28 119.6 . . ?
C30 C29 C34 119.5(6) . . ?
C30 C29 P2 120.5(5) . . ?
C34 C29 P2 120.0(5) . . ?
C29 C30 C31 120.0(7) . . ?
C29 C30 H30 120.0 . . ?
C31 C30 H30 120.0 . . ?
C32 C31 C30 121.1(7) . . ?
C32 C31 H31 119.4 . . ?
C30 C31 H31 119.4 . . ?
C31 C32 C33 119.8(7) . . ?
C31 C32 H32 120.1 . . ?
C33 C32 H32 120.1 . . ?
C32 C33 C34 118.9(8) . . ?
C32 C33 H33 120.6 . . ?
C34 C33 H33 120.6 . . ?
C29 C34 C33 120.7(7) . . ?
C29 C34 H34 119.6 . . ?
C33 C34 H34 119.6 . . ?
C40 C35 C36 119.1(6) . . ?
C40 C35 P2 121.2(5) . . ?
C36 C35 P2 119.6(5) . . ?
C37 C36 C35 121.7(7) . . ?
C37 C36 H36 119.1 . . ?
C35 C36 H36 119.1 . . ?
C38 C37 C36 119.2(7) . . ?
C38 C37 H37 120.4 . . ?
C36 C37 H37 120.4 . . ?
C39 C38 C37 120.4(7) . . ?
C39 C38 H38 119.8 . . ?
C37 C38 H38 119.8 . . ?
C38 C39 C40 121.6(8) . . ?
C38 C39 H39 119.2 . . ?
C40 C39 H39 119.2 . . ?
C35 C40 C39 117.9(7) . . ?
C35 C40 H40 121.1 . . ?
C39 C40 H40 121.1 . . ?
C42 C41 C46 119.6(6) . . ?
C42 C41 P2 121.7(5) . . ?
C46 C41 P2 118.6(5) . . ?
C41 C42 C43 118.7(7) . . ?
C41 C42 H42 120.7 . . ?
C43 C42 H42 120.7 . . ?
C44 C43 C42 121.4(8) . . ?
C44 C43 H43 119.3 . . ?
C42 C43 H43 119.3 . . ?
C45 C44 C43 119.6(7) . . ?
C45 C44 H44 120.2 . . ?
C43 C44 H44 120.2 . . ?
C44 C45 C46 120.8(8) . . ?
C44 C45 H45 119.6 . . ?
C46 C45 H45 119.6 . . ?
C41 C46 C45 119.9(7) . . ?
C41 C46 H46 120.1 . . ?
C45 C46 H46 120.1 . . ?
C48 C47 C52 119.9(6) . . ?
C48 C47 P2 120.6(5) . . ?
C52 C47 P2 119.5(5) . . ?
C47 C48 C49 118.6(6) . . ?
C47 C48 H48 120.7 . . ?
C49 C48 H48 120.7 . . ?
C50 C49 C48 120.2(7) . . ?
C50 C49 H49 119.9 . . ?
C48 C49 H49 119.9 . . ?
C49 C50 C51 121.2(7) . . ?
C49 C50 H50 119.4 . . ?
C51 C50 H50 119.4 . . ?
C50 C51 C52 118.7(7) . . ?
C50 C51 H51 120.6 . . ?
C52 C51 H51 120.6 . . ?
C47 C52 C51 121.1(6) . . ?
C47 C52 H52 119.5 . . ?
C51 C52 H52 119.5 . . ?
Cl2 C53 Cl1 119.5(10) . . ?
Cl2 C53 H53A 107.4 . . ?
Cl1 C53 H53A 107.4 . . ?
Cl2 C53 H53B 107.4 . . ?
Cl1 C53 H53B 107.4 . . ?
H53A C53 H53B 107.0 . . ?

loop_
_geom_bond_atom_site_label_1
_geom_bond_atom_site_label_2
_geom_bond_distance
_geom_bond_site_symmetry_2
_geom_bond_publ_flag
Mo1 S3 2.3583(16) . ?
Mo1 S1 2.3635(18) . ?
Mo1 S5 2.3678(18) . ?
Mo1 S4 2.3744(17) . ?
Mo1 S2 2.3789(17) . ?
Mo1 P1 2.5873(17) . ?
Cl1 C53 1.734(14) . ?
Cl2 C53 1.558(14) . ?
S1 C1 1.728(6) . ?
S2 C3 1.713(7) . ?
S3 C5 1.726(6) . ?
S4 C7 1.735(6) . ?
S5 C9 1.840(6) . ?
P1 C23 1.817(6) . ?
P1 C17 1.829(6) . ?
P1 C11 1.838(6) . ?
P2 C35 1.784(6) . ?
P2 C47 1.799(7) . ?
P2 C29 1.803(6) . ?
P2 C41 1.805(6) . ?
N1 C2 1.149(8) . ?
N2 C4 1.132(7) . ?
N3 C6 1.161(8) . ?
N4 C8 1.142(7) . ?
C1 C3 1.377(8) . ?
C1 C2 1.428(9) . ?
C3 C4 1.426(8) . ?
C5 C7 1.357(8) . ?
C5 C6 1.413(8) . ?
C7 C8 1.434(8) . ?
C9 C10 1.494(10) . ?
C9 H9A 0.9700 . ?
C9 H9B 0.9700 . ?
C10 H10A 0.9600 . ?
C10 H10B 0.9600 . ?
C10 H10C 0.9600 . ?
C11 C12 1.355(9) . ?
C11 C16 1.385(8) . ?
C12 C13 1.370(9) . ?
C12 H12 0.9300 . ?
C13 C14 1.368(11) . ?
C13 H13 0.9300 . ?
C14 C15 1.362(11) . ?
C14 H14 0.9300 . ?
C15 C16 1.377(9) . ?
C15 H15 0.9300 . ?
C16 H16 0.9300 . ?
C17 C18 1.384(9) . ?
C17 C22 1.407(9) . ?
C18 C19 1.386(10) . ?
C18 H18 0.9300 . ?
C19 C20 1.356(12) . ?
C19 H19 0.9300 . ?
C20 C21 1.404(13) . ?
C20 H20 0.9300 . ?
C21 C22 1.358(10) . ?
C21 H21 0.9300 . ?
C22 H22 0.9300 . ?
C23 C24 1.409(7) . ?
C23 C28 1.411(8) . ?
C24 C25 1.369(8) . ?
C24 H24 0.9300 . ?
C25 C26 1.350(9) . ?
C25 H25 0.9300 . ?
C26 C27 1.366(9) . ?
C26 H26 0.9300 . ?
C27 C28 1.366(9) . ?
C27 H27 0.9300 . ?
C28 H28 0.9300 . ?
C29 C30 1.342(8) . ?
C29 C34 1.366(9) . ?
C30 C31 1.374(9) . ?
C30 H30 0.9300 . ?
C31 C32 1.341(10) . ?
C31 H31 0.9300 . ?
C32 C33 1.369(10) . ?
C32 H32 0.9300 . ?
C33 C34 1.378(10) . ?
C33 H33 0.9300 . ?
C34 H34 0.9300 . ?
C35 C40 1.356(8) . ?
C35 C36 1.403(8) . ?
C36 C37 1.377(9) . ?
C36 H36 0.9300 . ?
C37 C38 1.359(11) . ?
C37 H37 0.9300 . ?
C38 C39 1.347(11) . ?
C38 H38 0.9300 . ?
C39 C40 1.438(9) . ?
C39 H39 0.9300 . ?
C40 H40 0.9300 . ?
C41 C42 1.361(9) . ?
C41 C46 1.388(8) . ?
C42 C43 1.388(10) . ?
C42 H42 0.9300 . ?
C43 C44 1.374(11) . ?
C43 H43 0.9300 . ?
C44 C45 1.323(11) . ?
C44 H44 0.9300 . ?
C45 C46 1.388(9) . ?
C45 H45 0.9300 . ?
C46 H46 0.9300 . ?
C47 C48 1.377(8) . ?
C47 C52 1.379(8) . ?
C48 C49 1.416(10) . ?
C48 H48 0.9300 . ?
C49 C50 1.363(10) . ?
C49 H49 0.9300 . ?
C50 C51 1.367(9) . ?
C50 H50 0.9300 . ?
C51 C52 1.393(9) . ?
C51 H51 0.9300 . ?
C52 H52 0.9300 . ?
C53 H53A 0.9700 . ?
C53 H53B 0.9700 . ?

loop_
_platon_squeeze_void_nr
_platon_squeeze_void_average_x
_platon_squeeze_void_average_y
_platon_squeeze_void_average_z
_platon_squeeze_void_volume
_platon_squeeze_void_count_electrons
1 0.500 0.500 0.000 235.3 31.8
